data_7244943
loop_
_publ_author_name
'Puji Pamungkas, Khurnia Krisna'
'Maruyama, Toshifumi'
'Murai, Toshiaki'

_publ_section_title
;
 5-N-Arylaminothiazoles with pyridyl groups and their first-row transition
 metal complexes: synthesis, photophysical properties, and Zn sensing
;
_journal_issue 23
_journal_name_full 'RSC Advances'
_journal_page_first 14698
_journal_page_last 14706
_journal_paper_doi 10.1039/D2RA01694J
_journal_volume 12
_journal_year 2022
_chemical_formula_moiety 'C28 H24 N4 S'
_chemical_formula_sum 'C28 H24 N4 S'
_chemical_formula_weight 448.57
_space_group_crystal_system triclinic
_space_group_IT_number 2
_space_group_name_Hall '-P 1'
_space_group_name_H-M_alt 'P -1'
_atom_sites_solution_hydrogens geom
_audit_creation_method SHELXL-2014/7
_audit_update_record
;
2022-03-01 deposited with the CCDC.	2022-05-09 downloaded from the CCDC.
;
_cell_angle_alpha 115.971(4)
_cell_angle_beta 102.307(2)
_cell_angle_gamma 91.501(2)
_cell_formula_units_Z 2
_cell_length_a 9.407(3)
_cell_length_b 11.689(4)
_cell_length_c 12.393(4)
_cell_measurement_reflns_used 3580
_cell_measurement_temperature 193(2)
_cell_measurement_theta_max 31.0
_cell_measurement_theta_min 1.9
_cell_volume 1185.8(7)
_computing_cell_refinement 'CrystalClear-SM Expert 2.0 r16 (Rigaku, 2014)'
_computing_data_collection 'CrystalClear-SM Expert 2.0 r16 (Rigaku, 2014)'
_computing_data_reduction 'CrystalClear-SM Expert 2.0 r16 (Rigaku, 2014)'
_computing_structure_refinement 'SHELXL-2014/7 (Sheldrick, 2014)'
_diffrn_ambient_temperature 193(2)
_diffrn_detector_area_resol_mean 14.6306
_diffrn_measured_fraction_theta_full 0.994
_diffrn_measured_fraction_theta_max 0.988
_diffrn_measurement_device_type 'Rigaku Mercury CCD (2x2 bin mode)'
_diffrn_measurement_method 'profile data from \f-scans'
_diffrn_radiation_type MoK\a
_diffrn_radiation_wavelength 0.71075
_diffrn_reflns_av_R_equivalents 0.0266
_diffrn_reflns_av_unetI/netI 0.0434
_diffrn_reflns_Laue_measured_fraction_full 0.994
_diffrn_reflns_Laue_measured_fraction_max 0.988
_diffrn_reflns_limit_h_max 12
_diffrn_reflns_limit_h_min -7
_diffrn_reflns_limit_k_max 15
_diffrn_reflns_limit_k_min -14
_diffrn_reflns_limit_l_max 15
_diffrn_reflns_limit_l_min -16
_diffrn_reflns_number 10688
_diffrn_reflns_point_group_measured_fraction_full 0.994
_diffrn_reflns_point_group_measured_fraction_max 0.988
_diffrn_reflns_theta_full 25.242
_diffrn_reflns_theta_max 27.496
_diffrn_reflns_theta_min 1.888
_exptl_absorpt_coefficient_mu 0.160
_exptl_absorpt_correction_T_max 0.921
_exptl_absorpt_correction_T_min 0.872
_exptl_absorpt_correction_type numerical
_exptl_crystal_colour Yellow
_exptl_crystal_density_diffrn 1.256
_exptl_crystal_description Block
_exptl_crystal_F_000 472
_exptl_crystal_size_max 0.430
_exptl_crystal_size_mid 0.370
_exptl_crystal_size_min 0.340
_refine_diff_density_max 0.254
_refine_diff_density_min -0.318
_refine_diff_density_rms 0.043
_refine_ls_extinction_method none
_refine_ls_goodness_of_fit_ref 0.965
_refine_ls_hydrogen_treatment constr
_refine_ls_matrix_type full
_refine_ls_number_parameters 301
_refine_ls_number_reflns 5374
_refine_ls_number_restraints 0
_refine_ls_restrained_S_all 0.965
_refine_ls_R_factor_all 0.0600
_refine_ls_R_factor_gt 0.0468
_refine_ls_shift/su_max 0.000
_refine_ls_shift/su_mean 0.000
_refine_ls_structure_factor_coef Fsqd
_refine_ls_weighting_details 'w=1/[\s^2^(Fo^2^)+(0.0786P)^2^] where P=(Fo^2^+2Fc^2^)/3'
_refine_ls_weighting_scheme calc
_refine_ls_wR_factor_gt 0.1271
_refine_ls_wR_factor_ref 0.1347
_reflns_Friedel_coverage 0.000
_reflns_number_gt 3854
_reflns_number_total 5374
_reflns_threshold_expression 'I > 2\s(I)'
_cod_data_source_file d2ra01694j2.cif
_cod_data_source_block 0507
_cod_depositor_comments
;
The following automatic conversions were performed:

data item '_exptl_absorpt_correction_type' value 'Numerical' was
changed to 'numerical' in accordance with the
/home/data/users/saulius/crontab/automatic-downloads/rss-feeds/RSC/lib/dictionaries/cif_core.dic
dictionary named 'cif_core.dic' version 2.4.2 last updated on
2011-04-26.

Automatic conversion script
Id: cif_fix_values 7556 2019-12-06 15:28:31Z antanas 
;
_cod_database_code 7244943
_shelx_shelxl_version_number 2014/7
_shelx_space_group_comment
;
The symmetry employed for this shelxl refinement is uniquely defined
by the following loop, which should always be used as a source of
symmetry information in preference to the above space-group names.
They are only intended as comments.
;
_shelx_estimated_absorpt_t_min 0.934
_shelx_estimated_absorpt_t_max 0.948

loop_
_space_group_symop_operation_xyz
'x, y, z'
'-x, -y, -z'

loop_
_atom_site_label
_atom_site_type_symbol
_atom_site_fract_x
_atom_site_fract_y
_atom_site_fract_z
_atom_site_U_iso_or_equiv
_atom_site_adp_type
_atom_site_occupancy
_atom_site_site_symmetry_order
_atom_site_calc_flag
_atom_site_refinement_flags_posn
_atom_site_refinement_flags_adp
_atom_site_refinement_flags_occupancy
_atom_site_disorder_assembly
_atom_site_disorder_group
S1 S 0.79535(5) 0.14189(4) 0.76555(4) 0.05082(15) Uani 1 1 d . . . . .
N1 N 1.03698(14) 0.10303(12) 0.69807(12) 0.0423(3) Uani 1 1 d . . . . .
N2 N 0.73697(15) -0.11708(12) 0.67996(12) 0.0445(3) Uani 1 1 d . . . . .
N3 N 0.90479(17) 0.40738(14) 0.83516(15) 0.0582(4) Uani 1 1 d . . . . .
N4 N 1.01136(18) -0.23219(14) 0.63041(15) 0.0585(4) Uani 1 1 d . . . . .
C1 C 0.95890(17) 0.19314(15) 0.74748(15) 0.0424(4) Uani 1 1 d . . . . .
C2 C 0.97096(16) -0.01653(14) 0.67253(14) 0.0401(4) Uani 1 1 d . . . . .
C3 C 0.83797(17) -0.01420(15) 0.70291(14) 0.0425(4) Uani 1 1 d . . . . .
C4 C 0.66546(16) -0.20227(15) 0.55540(14) 0.0415(4) Uani 1 1 d . . . . .
C5 C 0.62060(17) -0.15562(16) 0.46943(15) 0.0454(4) Uani 1 1 d . . . . .
H5 H 0.6362 -0.0659 0.4951 0.054 Uiso 1 1 calc R U . . .
C6 C 0.55382(18) -0.23838(18) 0.34758(16) 0.0500(4) Uani 1 1 d . . . . .
H6 H 0.5265 -0.2044 0.2903 0.060 Uiso 1 1 calc R U . . .
C7 C 0.52520(18) -0.36985(18) 0.30590(15) 0.0509(4) Uani 1 1 d . . . . .
C8 C 0.5681(2) -0.41512(17) 0.39307(16) 0.0543(4) Uani 1 1 d . . . . .
H8 H 0.5481 -0.5044 0.3681 0.065 Uiso 1 1 calc R U . . .
C9 C 0.6388(2) -0.33384(16) 0.51492(16) 0.0513(4) Uani 1 1 d . . . . .
H9 H 0.6695 -0.3682 0.5715 0.062 Uiso 1 1 calc R U . . .
C10 C 0.4545(2) -0.4590(2) 0.17150(17) 0.0699(6) Uani 1 1 d . . . . .
H10 H 0.3663 -0.4266 0.1436 0.105 Uiso 1 1 calc R U . . .
H10A H 0.4273 -0.5449 0.1622 0.105 Uiso 1 1 calc R U . . .
H10B H 0.5239 -0.4634 0.1215 0.105 Uiso 1 1 calc R U . . .
C11 C 0.69750(16) -0.12472(14) 0.78134(14) 0.0383(3) Uani 1 1 d . . . . .
C12 C 0.55758(18) -0.17836(17) 0.76888(16) 0.0509(4) Uani 1 1 d . . . . .
H12 H 0.4865 -0.2109 0.6917 0.061 Uiso 1 1 calc R U . . .
C13 C 0.5222(2) -0.18425(18) 0.86949(17) 0.0563(5) Uani 1 1 d . . . . .
H13 H 0.4263 -0.2214 0.8595 0.068 Uiso 1 1 calc R U . . .
C14 C 0.6208(2) -0.13830(16) 0.98325(15) 0.0499(4) Uani 1 1 d . . . . .
C15 C 0.7585(2) -0.08334(18) 0.99476(16) 0.0540(4) Uani 1 1 d . . . . .
H15 H 0.8285 -0.0491 1.0726 0.065 Uiso 1 1 calc R U . . .
C16 C 0.79713(18) -0.07689(16) 0.89503(14) 0.0468(4) Uani 1 1 d . . . . .
H16 H 0.8929 -0.0392 0.9055 0.056 Uiso 1 1 calc R U . . .
C17 C 0.5810(3) -0.1466(2) 1.09235(18) 0.0748(6) Uani 1 1 d . . . . .
H17 H 0.4942 -0.1038 1.1086 0.112 Uiso 1 1 calc R U . . .
H17A H 0.6634 -0.1044 1.1659 0.112 Uiso 1 1 calc R U . . .
H17B H 0.5596 -0.2370 1.0729 0.112 Uiso 1 1 calc R U . . .
C18 C 0.9382(2) 0.53158(17) 0.86866(19) 0.0612(5) Uani 1 1 d . . . . .
H18 H 0.8719 0.5877 0.9049 0.073 Uiso 1 1 calc R U . . .
C19 C 1.0616(2) 0.58555(16) 0.85490(17) 0.0520(4) Uani 1 1 d . . . . .
C20 C 1.1538(2) 0.50225(17) 0.80055(19) 0.0592(5) Uani 1 1 d . . . . .
H20 H 1.2394 0.5342 0.7878 0.071 Uiso 1 1 calc R U . . .
C21 C 1.12410(19) 0.37251(17) 0.76389(19) 0.0568(5) Uani 1 1 d . . . . .
H21 H 1.1880 0.3146 0.7260 0.068 Uiso 1 1 calc R U . . .
C22 C 0.99812(18) 0.32902(15) 0.78397(15) 0.0441(4) Uani 1 1 d . . . . .
C23 C 1.0883(3) 0.72667(18) 0.8966(2) 0.0728(6) Uani 1 1 d . . . . .
H23 H 1.1939 0.7567 0.9299 0.109 Uiso 1 1 calc R U . . .
H23A H 1.0368 0.7715 0.9611 0.109 Uiso 1 1 calc R U . . .
H23B H 1.0517 0.7444 0.8260 0.109 Uiso 1 1 calc R U . . .
C24 C 1.04742(17) -0.12748(15) 0.61816(14) 0.0415(4) Uani 1 1 d . . . . .
C25 C 1.15631(18) -0.12182(16) 0.55916(15) 0.0481(4) Uani 1 1 d . . . . .
H25 H 1.1823 -0.0454 0.5543 0.058 Uiso 1 1 calc R U . . .
C26 C 1.2256(2) -0.22757(18) 0.50812(17) 0.0575(5) Uani 1 1 d . . . . .
H26 H 1.2978 -0.2261 0.4654 0.069 Uiso 1 1 calc R U . . .
C27 C 1.1891(2) -0.33546(18) 0.51973(18) 0.0631(5) Uani 1 1 d . . . . .
H27 H 1.2356 -0.4099 0.4860 0.076 Uiso 1 1 calc R U . . .
C28 C 1.0827(2) -0.33230(18) 0.5820(2) 0.0684(6) Uani 1 1 d . . . . .
H28 H 1.0587 -0.4066 0.5909 0.082 Uiso 1 1 calc R U . . .

loop_
_atom_site_aniso_label
_atom_site_aniso_U_11
_atom_site_aniso_U_22
_atom_site_aniso_U_33
_atom_site_aniso_U_23
_atom_site_aniso_U_13
_atom_site_aniso_U_12
S1 0.0443(3) 0.0525(3) 0.0611(3) 0.0272(2) 0.0213(2) 0.00214(19)
N1 0.0367(7) 0.0455(7) 0.0491(8) 0.0269(7) 0.0083(6) -0.0010(6)
N2 0.0453(8) 0.0503(8) 0.0389(7) 0.0216(6) 0.0111(6) -0.0079(6)
N3 0.0518(9) 0.0510(8) 0.0729(10) 0.0239(8) 0.0269(8) 0.0077(7)
N4 0.0663(10) 0.0492(8) 0.0713(10) 0.0355(8) 0.0220(8) 0.0041(7)
C1 0.0377(9) 0.0484(9) 0.0460(9) 0.0262(8) 0.0101(7) 0.0016(7)
C2 0.0380(8) 0.0462(8) 0.0408(8) 0.0258(7) 0.0065(7) -0.0016(7)
C3 0.0413(9) 0.0481(9) 0.0413(8) 0.0240(8) 0.0092(7) -0.0027(7)
C4 0.0363(8) 0.0509(9) 0.0409(8) 0.0228(8) 0.0131(7) -0.0018(7)
C5 0.0412(9) 0.0549(9) 0.0484(10) 0.0286(8) 0.0165(8) 0.0021(7)
C6 0.0424(10) 0.0708(11) 0.0470(10) 0.0328(9) 0.0178(8) 0.0091(8)
C7 0.0350(9) 0.0693(11) 0.0432(9) 0.0192(9) 0.0146(7) 0.0022(8)
C8 0.0541(11) 0.0501(10) 0.0535(11) 0.0175(9) 0.0178(9) -0.0029(8)
C9 0.0585(11) 0.0500(9) 0.0495(10) 0.0263(9) 0.0142(8) -0.0003(8)
C10 0.0508(12) 0.0905(15) 0.0488(11) 0.0155(11) 0.0102(9) 0.0029(11)
C11 0.0371(8) 0.0415(8) 0.0408(8) 0.0213(7) 0.0129(7) 0.0029(6)
C12 0.0392(9) 0.0672(11) 0.0471(10) 0.0290(9) 0.0070(8) -0.0077(8)
C13 0.0457(10) 0.0691(11) 0.0605(11) 0.0329(10) 0.0202(9) -0.0072(9)
C14 0.0591(11) 0.0519(9) 0.0450(9) 0.0238(8) 0.0217(9) 0.0029(8)
C15 0.0518(11) 0.0684(11) 0.0426(9) 0.0283(9) 0.0078(8) -0.0030(9)
C16 0.0385(9) 0.0568(10) 0.0454(9) 0.0247(8) 0.0086(7) -0.0031(7)
C17 0.0915(16) 0.0882(15) 0.0583(12) 0.0382(12) 0.0363(12) 0.0005(12)
C18 0.0609(12) 0.0494(10) 0.0749(13) 0.0233(10) 0.0302(11) 0.0123(9)
C19 0.0554(11) 0.0444(9) 0.0547(10) 0.0218(8) 0.0129(9) 0.0045(8)
C20 0.0492(11) 0.0505(10) 0.0875(14) 0.0360(10) 0.0262(10) 0.0045(8)
C21 0.0445(10) 0.0499(10) 0.0878(14) 0.0361(10) 0.0288(10) 0.0100(8)
C22 0.0396(9) 0.0459(9) 0.0498(9) 0.0243(8) 0.0115(7) 0.0029(7)
C23 0.0921(17) 0.0478(11) 0.0763(14) 0.0239(11) 0.0264(13) 0.0074(11)
C24 0.0385(9) 0.0454(9) 0.0402(8) 0.0223(7) 0.0037(7) -0.0014(7)
C25 0.0454(10) 0.0548(10) 0.0535(10) 0.0316(9) 0.0150(8) 0.0062(8)
C26 0.0496(11) 0.0699(12) 0.0554(11) 0.0295(10) 0.0144(9) 0.0130(9)
C27 0.0641(13) 0.0555(11) 0.0636(12) 0.0227(10) 0.0126(10) 0.0172(10)
C28 0.0822(15) 0.0477(11) 0.0799(14) 0.0342(11) 0.0176(12) 0.0081(10)

loop_
_atom_type_symbol
_atom_type_description
_atom_type_scat_dispersion_real
_atom_type_scat_dispersion_imag
_atom_type_scat_source
C C 0.0033 0.0016 'International Tables Vol C Tables 4.2.6.8 and 6.1.1.4'
H H 0.0000 0.0000 'International Tables Vol C Tables 4.2.6.8 and 6.1.1.4'
N N 0.0061 0.0033 'International Tables Vol C Tables 4.2.6.8 and 6.1.1.4'
S S 0.1246 0.1234 'International Tables Vol C Tables 4.2.6.8 and 6.1.1.4'

loop_
_geom_angle_atom_site_label_1
_geom_angle_atom_site_label_2
_geom_angle_atom_site_label_3
_geom_angle
_geom_angle_site_symmetry_1
_geom_angle_site_symmetry_3
_geom_angle_publ_flag
C1 S1 C3 88.79(7) . . ?
C1 N1 C2 111.72(13) . . ?
C3 N2 C4 118.34(11) . . ?
C3 N2 C11 119.26(13) . . ?
C4 N2 C11 122.02(11) . . ?
C18 N3 C22 117.08(15) . . ?
C28 N4 C24 117.12(15) . . ?
N1 C1 C22 124.94(13) . . ?
N1 C1 S1 115.27(11) . . ?
C22 C1 S1 119.77(12) . . ?
C3 C2 N1 113.88(14) . . ?
C3 C2 C24 128.17(13) . . ?
N1 C2 C24 117.95(13) . . ?
C2 C3 N2 128.95(15) . . ?
C2 C3 S1 110.33(10) . . ?
N2 C3 S1 120.45(12) . . ?
C9 C4 C5 118.11(15) . . ?
C9 C4 N2 121.52(13) . . ?
C5 C4 N2 120.37(14) . . ?
C6 C5 C4 120.58(15) . . ?
C5 C6 C7 122.03(15) . . ?
C6 C7 C8 116.88(16) . . ?
C6 C7 C10 121.12(16) . . ?
C8 C7 C10 121.98(18) . . ?
C9 C8 C7 121.84(16) . . ?
C8 C9 C4 120.53(15) . . ?
C16 C11 C12 118.58(13) . . ?
C16 C11 N2 120.32(13) . . ?
C12 C11 N2 121.09(14) . . ?
C13 C12 C11 119.77(15) . . ?
C14 C13 C12 122.41(15) . . ?
C13 C14 C15 117.14(14) . . ?
C13 C14 C17 121.82(16) . . ?
C15 C14 C17 121.03(17) . . ?
C14 C15 C16 121.61(16) . . ?
C11 C16 C15 120.47(15) . . ?
N3 C18 C19 125.22(18) . . ?
C20 C19 C18 116.14(16) . . ?
C20 C19 C23 123.27(17) . . ?
C18 C19 C23 120.59(17) . . ?
C19 C20 C21 120.95(16) . . ?
C20 C21 C22 118.07(17) . . ?
N3 C22 C21 122.54(15) . . ?
N3 C22 C1 116.10(14) . . ?
C21 C22 C1 121.35(15) . . ?
N4 C24 C25 121.88(15) . . ?
N4 C24 C2 117.46(13) . . ?
C25 C24 C2 120.63(13) . . ?
C26 C25 C24 119.48(14) . . ?
C25 C26 C27 119.08(17) . . ?
C26 C27 C28 117.87(18) . . ?
N4 C28 C27 124.53(16) . . ?

loop_
_geom_bond_atom_site_label_1
_geom_bond_atom_site_label_2
_geom_bond_distance
_geom_bond_site_symmetry_2
_geom_bond_publ_flag
S1 C1 1.7299(15) . ?
S1 C3 1.7386(18) . ?
N1 C1 1.300(2) . ?
N1 C2 1.3865(18) . ?
N2 C3 1.3983(18) . ?
N2 C4 1.415(2) . ?
N2 C11 1.4212(17) . ?
N3 C18 1.331(2) . ?
N3 C22 1.335(2) . ?
N4 C28 1.334(3) . ?
N4 C24 1.3413(18) . ?
C1 C22 1.460(2) . ?
C2 C3 1.379(2) . ?
C2 C24 1.464(2) . ?
C4 C9 1.389(2) . ?
C4 C5 1.393(2) . ?
C5 C6 1.377(2) . ?
C6 C7 1.387(2) . ?
C7 C8 1.391(2) . ?
C7 C10 1.508(2) . ?
C8 C9 1.381(2) . ?
C11 C16 1.377(2) . ?
C11 C12 1.391(2) . ?
C12 C13 1.386(2) . ?
C13 C14 1.375(2) . ?
C14 C15 1.381(2) . ?
C14 C17 1.519(2) . ?
C15 C16 1.392(2) . ?
C18 C19 1.384(2) . ?
C19 C20 1.368(3) . ?
C19 C23 1.493(2) . ?
C20 C21 1.380(2) . ?
C21 C22 1.389(2) . ?
C24 C25 1.395(2) . ?
C25 C26 1.373(2) . ?
C26 C27 1.373(2) . ?
C27 C28 1.380(3) . ?

loop_
_geom_torsion_atom_site_label_1
_geom_torsion_atom_site_label_2
_geom_torsion_atom_site_label_3
_geom_torsion_atom_site_label_4
_geom_torsion
_geom_torsion_site_symmetry_1
_geom_torsion_site_symmetry_2
_geom_torsion_site_symmetry_3
_geom_torsion_site_symmetry_4
_geom_torsion_publ_flag
C2 N1 C1 C22 -179.49(14) . . . . ?
C2 N1 C1 S1 -1.15(17) . . . . ?
C3 S1 C1 N1 0.86(13) . . . . ?
C3 S1 C1 C22 179.30(13) . . . . ?
C1 N1 C2 C3 0.88(18) . . . . ?
C1 N1 C2 C24 -179.12(12) . . . . ?
N1 C2 C3 N2 173.78(14) . . . . ?
C24 C2 C3 N2 -6.2(3) . . . . ?
N1 C2 C3 S1 -0.24(16) . . . . ?
C24 C2 C3 S1 179.77(12) . . . . ?
C4 N2 C3 C2 -65.4(2) . . . . ?
C11 N2 C3 C2 121.51(17) . . . . ?
C4 N2 C3 S1 108.11(15) . . . . ?
C11 N2 C3 S1 -65.00(18) . . . . ?
C1 S1 C3 C2 -0.32(12) . . . . ?
C1 S1 C3 N2 -174.92(12) . . . . ?
C3 N2 C4 C9 140.79(16) . . . . ?
C11 N2 C4 C9 -46.3(2) . . . . ?
C3 N2 C4 C5 -38.7(2) . . . . ?
C11 N2 C4 C5 134.16(15) . . . . ?
C9 C4 C5 C6 -0.9(2) . . . . ?
N2 C4 C5 C6 178.60(14) . . . . ?
C4 C5 C6 C7 1.6(2) . . . . ?
C5 C6 C7 C8 -0.4(2) . . . . ?
C5 C6 C7 C10 -178.85(16) . . . . ?
C6 C7 C8 C9 -1.4(2) . . . . ?
C10 C7 C8 C9 177.01(17) . . . . ?
C7 C8 C9 C4 2.1(3) . . . . ?
C5 C4 C9 C8 -0.8(2) . . . . ?
N2 C4 C9 C8 179.62(15) . . . . ?
C3 N2 C11 C16 -31.1(2) . . . . ?
C4 N2 C11 C16 156.06(15) . . . . ?
C3 N2 C11 C12 147.84(16) . . . . ?
C4 N2 C11 C12 -25.0(2) . . . . ?
C16 C11 C12 C13 -0.9(2) . . . . ?
N2 C11 C12 C13 -179.87(16) . . . . ?
C11 C12 C13 C14 0.2(3) . . . . ?
C12 C13 C14 C15 0.9(3) . . . . ?
C12 C13 C14 C17 -179.38(18) . . . . ?
C13 C14 C15 C16 -1.3(3) . . . . ?
C17 C14 C15 C16 179.00(18) . . . . ?
C12 C11 C16 C15 0.6(2) . . . . ?
N2 C11 C16 C15 179.51(15) . . . . ?
C14 C15 C16 C11 0.6(3) . . . . ?
C22 N3 C18 C19 -0.2(3) . . . . ?
N3 C18 C19 C20 1.1(3) . . . . ?
N3 C18 C19 C23 -179.68(19) . . . . ?
C18 C19 C20 C21 -0.9(3) . . . . ?
C23 C19 C20 C21 179.88(18) . . . . ?
C19 C20 C21 C22 -0.1(3) . . . . ?
C18 N3 C22 C21 -0.9(3) . . . . ?
C18 N3 C22 C1 -179.74(15) . . . . ?
C20 C21 C22 N3 1.1(3) . . . . ?
C20 C21 C22 C1 179.82(16) . . . . ?
N1 C1 C22 N3 -178.94(15) . . . . ?
S1 C1 C22 N3 2.8(2) . . . . ?
N1 C1 C22 C21 2.2(3) . . . . ?
S1 C1 C22 C21 -176.04(14) . . . . ?
C28 N4 C24 C25 -1.0(3) . . . . ?
C28 N4 C24 C2 -179.20(16) . . . . ?
C3 C2 C24 N4 -21.2(2) . . . . ?
N1 C2 C24 N4 158.83(14) . . . . ?
C3 C2 C24 C25 160.57(16) . . . . ?
N1 C2 C24 C25 -19.4(2) . . . . ?
N4 C24 C25 C26 2.3(2) . . . . ?
C2 C24 C25 C26 -179.52(15) . . . . ?
C24 C25 C26 C27 -2.0(3) . . . . ?
C25 C26 C27 C28 0.5(3) . . . . ?
C24 N4 C28 C27 -0.6(3) . . . . ?
C26 C27 C28 N4 0.9(3) . . . . ?
